data_7019240
loop_
_publ_author_name
'Wang, Li'
'Wu, Qiaolin'
'Xu, Hao'
'Mu, Ying'

_publ_section_title
;
 Synthesis and structures of (R)-cyclopentadienyl-binaphthoxy titanium(iv)
 complexes and catalytic properties for olefin polymerization.
;
_journal_issue 24
_journal_name_full 'Dalton transactions (Cambridge, England : 2003)'
_journal_page_first 7350
_journal_page_last 7357
_journal_paper_doi 10.1039/c2dt12471h
_journal_volume 41
_journal_year 2012
_chemical_formula_sum 'C38 H34 Br4 O2 Ti2'
_chemical_formula_weight 938.09
_chemical_name_systematic
;
?
;
_space_group_IT_number 92
_symmetry_cell_setting tetragonal
_symmetry_space_group_name_Hall 'P 4abw 2nw'
_symmetry_space_group_name_H-M 'P 41 21 2'
_atom_sites_solution_hydrogens geom
_atom_sites_solution_primary direct
_atom_sites_solution_secondary difmap
_audit_creation_method SHELXL-97
_cell_angle_alpha 90.00
_cell_angle_beta 90.00
_cell_angle_gamma 90.00
_cell_formula_units_Z 4
_cell_length_a 12.1649(4)
_cell_length_b 12.1649(4)
_cell_length_c 24.8696(17)
_cell_measurement_reflns_used 2265
_cell_measurement_temperature 293(2)
_cell_measurement_theta_max 25.0
_cell_measurement_theta_min 1.0
_cell_volume 3680.3(3)
_computing_cell_refinement 'Bruker XSCANS'
_computing_data_collection 'Bruker XSCANS'
_computing_data_reduction 'Bruker SHELXTL'
_computing_molecular_graphics 'Bruker SHELXTL'
_computing_publication_material 'Bruker SHELXTL'
_computing_structure_refinement 'SHELXL-97 (Sheldrick, 1997)'
_computing_structure_solution 'SHELXS-97 (Sheldrick, 1990)'
_diffrn_ambient_temperature 293(2)
_diffrn_measured_fraction_theta_full 1.000
_diffrn_measured_fraction_theta_max 1.000
_diffrn_measurement_device_type 'Bruker P4'
_diffrn_measurement_method '\w scans'
_diffrn_radiation_monochromator graphite
_diffrn_radiation_source 'fine-focus sealed tube'
_diffrn_radiation_type MoK\a
_diffrn_radiation_wavelength 0.71073
_diffrn_reflns_av_R_equivalents 0.0915
_diffrn_reflns_av_sigmaI/netI 0.0651
_diffrn_reflns_limit_h_max 11
_diffrn_reflns_limit_h_min -14
_diffrn_reflns_limit_k_max 14
_diffrn_reflns_limit_k_min -13
_diffrn_reflns_limit_l_max 27
_diffrn_reflns_limit_l_min -29
_diffrn_reflns_number 20717
_diffrn_reflns_theta_full 25.04
_diffrn_reflns_theta_max 25.04
_diffrn_reflns_theta_min 1.86
_diffrn_standards_decay_% 0
_diffrn_standards_interval_count 0
_diffrn_standards_interval_time 0
_diffrn_standards_number 0
_exptl_absorpt_coefficient_mu 4.809
_exptl_absorpt_correction_T_max 0.535
_exptl_absorpt_correction_T_min 0.379
_exptl_absorpt_correction_type empirical
_exptl_crystal_colour red
_exptl_crystal_density_diffrn 1.693
_exptl_crystal_density_method 'not measured'
_exptl_crystal_description block
_exptl_crystal_F_000 1848
_exptl_crystal_size_max 0.21
_exptl_crystal_size_mid 0.18
_exptl_crystal_size_min 0.13
_refine_diff_density_max 0.476
_refine_diff_density_min -0.329
_refine_diff_density_rms 0.093
_refine_ls_abs_structure_details 'Flack H D (1983), Acta Cryst. A39, 876-881'
_refine_ls_abs_structure_Flack 0.016(15)
_refine_ls_extinction_method none
_refine_ls_goodness_of_fit_ref 1.018
_refine_ls_hydrogen_treatment constr
_refine_ls_matrix_type full
_refine_ls_number_parameters 212
_refine_ls_number_reflns 3265
_refine_ls_number_restraints 0
_refine_ls_restrained_S_all 1.018
_refine_ls_R_factor_all 0.0676
_refine_ls_R_factor_gt 0.0436
_refine_ls_shift/su_max 0.000
_refine_ls_shift/su_mean 0.000
_refine_ls_structure_factor_coef Fsqd
_refine_ls_weighting_details 'calc w=1/[\s^2^(Fo^2^)+(0.0372P)^2^+0.0000P] where P=(Fo^2^+2Fc^2^)/3'
_refine_ls_weighting_scheme calc
_refine_ls_wR_factor_gt 0.0772
_refine_ls_wR_factor_ref 0.0843
_reflns_number_gt 2511
_reflns_number_total 3265
_reflns_threshold_expression >2sigma(I)
_cod_data_source_file c2dt12471h.txt
_cod_data_source_block complex5
_cod_depositor_comments
;
The following automatic conversions were performed:

'_symmetry_cell_setting' value 'Tetragonal' changed to 'tetragonal'
according to /home/saulius/struct/CIF-dictionaries/cif_core.dic
dictionary named 'cif_core.dic' version 2.4.1 from 2010-06-29.

Automatic conversion script
Id: cif_fix_values 1891 2012-01-12 08:04:46Z andrius 
;
_cod_original_sg_symbol_H-M 'P4(1)2(1)2 '
_cod_database_code 7019240

loop_
_symmetry_equiv_pos_as_xyz
'x, y, z'
'-x, -y, z+1/2'
'-y+1/2, x+1/2, z+1/4'
'y+1/2, -x+1/2, z+3/4'
'-x+1/2, y+1/2, -z+1/4'
'x+1/2, -y+1/2, -z+3/4'
'y, x, -z'
'-y, -x, -z+1/2'

loop_
_atom_site_label
_atom_site_type_symbol
_atom_site_fract_x
_atom_site_fract_y
_atom_site_fract_z
_atom_site_U_iso_or_equiv
_atom_site_adp_type
_atom_site_occupancy
_atom_site_symmetry_multiplicity
_atom_site_calc_flag
_atom_site_refinement_flags
Ti1 Ti 0.51478(8) 0.22877(9) 0.08301(4) 0.0259(3) Uani 1 1 d .
Br1 Br 0.61327(6) 0.36665(6) 0.03296(3) 0.0471(2) Uani 1 1 d .
Br2 Br 0.61611(6) 0.06289(6) 0.06813(3) 0.0495(2) Uani 1 1 d .
O1 O 0.3868(3) 0.2116(3) 0.04534(14) 0.0259(9) Uani 1 1 d .
C1 C 0.3796(5) 0.2562(5) 0.1459(2) 0.0256(13) Uani 1 1 d .
C2 C 0.4420(5) 0.1674(5) 0.1654(2) 0.0268(14) Uani 1 1 d .
C3 C 0.5489(5) 0.2110(5) 0.1769(2) 0.0304(15) Uani 1 1 d .
C4 C 0.5499(5) 0.3237(5) 0.1649(2) 0.0337(15) Uani 1 1 d .
C5 C 0.4434(5) 0.3530(4) 0.1450(2) 0.0268(14) Uani 1 1 d .
C6 C 0.4053(5) 0.0501(5) 0.1711(3) 0.0390(17) Uani 1 1 d .
H6A H 0.3561 0.0438 0.2011 0.058 Uiso 1 1 calc R
H6B H 0.4682 0.0039 0.1769 0.058 Uiso 1 1 calc R
H6C H 0.3683 0.0274 0.1388 0.058 Uiso 1 1 calc R
C7 C 0.6422(5) 0.1473(6) 0.2020(2) 0.0427(18) Uani 1 1 d .
H7A H 0.7099 0.1864 0.1967 0.064 Uiso 1 1 calc R
H7B H 0.6473 0.0762 0.1854 0.064 Uiso 1 1 calc R
H7C H 0.6289 0.1386 0.2398 0.064 Uiso 1 1 calc R
C8 C 0.6417(5) 0.4046(5) 0.1738(3) 0.0465(18) Uani 1 1 d .
H8A H 0.6279 0.4457 0.2060 0.070 Uiso 1 1 calc R
H8B H 0.6459 0.4539 0.1437 0.070 Uiso 1 1 calc R
H8C H 0.7100 0.3657 0.1773 0.070 Uiso 1 1 calc R
C9 C 0.4077(5) 0.4626(5) 0.1251(3) 0.0435(18) Uani 1 1 d .
H9A H 0.3574 0.4533 0.0957 0.065 Uiso 1 1 calc R
H9B H 0.4707 0.5034 0.1132 0.065 Uiso 1 1 calc R
H9C H 0.3719 0.5019 0.1537 0.065 Uiso 1 1 calc R
C10 C 0.2690(4) 0.2449(4) 0.1188(2) 0.0223(13) Uani 1 1 d .
C11 C 0.1683(5) 0.2581(4) 0.1398(2) 0.0267(14) Uani 1 1 d .
H11 H 0.1608 0.2739 0.1762 0.032 Uiso 1 1 calc R
C12 C 0.0732(5) 0.2483(4) 0.1073(2) 0.0255(14) Uani 1 1 d .
C13 C -0.0330(5) 0.2576(5) 0.1284(3) 0.0377(17) Uani 1 1 d .
H13 H -0.0420 0.2729 0.1648 0.045 Uiso 1 1 calc R
C14 C -0.1230(6) 0.2449(6) 0.0970(3) 0.054(2) Uani 1 1 d .
H14 H -0.1928 0.2500 0.1121 0.064 Uiso 1 1 calc R
C15 C -0.1113(5) 0.2240(6) 0.0418(3) 0.0479(19) Uani 1 1 d .
H15 H -0.1731 0.2170 0.0201 0.058 Uiso 1 1 calc R
C16 C -0.0095(5) 0.2142(5) 0.0206(2) 0.0350(16) Uani 1 1 d .
H16 H -0.0028 0.1995 -0.0160 0.042 Uiso 1 1 calc R
C17 C 0.0868(4) 0.2253(4) 0.0516(2) 0.0203(13) Uani 1 1 d .
C18 C 0.1928(4) 0.2118(4) 0.0297(2) 0.0174(12) Uani 1 1 d .
C19 C 0.2806(4) 0.2214(4) 0.0628(2) 0.0210(13) Uani 1 1 d .

loop_
_atom_site_aniso_label
_atom_site_aniso_U_11
_atom_site_aniso_U_22
_atom_site_aniso_U_33
_atom_site_aniso_U_23
_atom_site_aniso_U_13
_atom_site_aniso_U_12
Ti1 0.0199(6) 0.0337(7) 0.0241(6) -0.0030(5) -0.0002(5) 0.0007(5)
Br1 0.0407(4) 0.0578(5) 0.0426(4) 0.0047(4) 0.0096(3) -0.0090(4)
Br2 0.0460(4) 0.0542(5) 0.0483(4) -0.0094(4) -0.0050(4) 0.0202(4)
O1 0.024(2) 0.034(2) 0.019(2) -0.0034(17) 0.0035(19) 0.004(2)
C1 0.025(3) 0.037(4) 0.014(3) -0.006(3) 0.001(3) -0.004(3)
C2 0.031(3) 0.034(4) 0.015(3) -0.005(3) -0.001(3) 0.000(3)
C3 0.027(3) 0.045(4) 0.020(3) -0.005(3) -0.001(3) -0.004(3)
C4 0.026(3) 0.052(4) 0.023(3) -0.011(3) 0.004(3) -0.006(3)
C5 0.039(4) 0.023(3) 0.018(3) -0.006(2) 0.005(3) -0.005(3)
C6 0.039(4) 0.044(4) 0.035(4) 0.004(3) -0.006(3) -0.007(3)
C7 0.027(4) 0.071(5) 0.030(4) 0.003(3) -0.010(3) -0.008(3)
C8 0.037(4) 0.059(5) 0.043(4) -0.014(4) -0.007(3) -0.014(3)
C9 0.044(4) 0.034(4) 0.052(5) -0.013(3) 0.011(4) 0.000(3)
C10 0.025(3) 0.020(3) 0.022(3) -0.001(3) 0.000(3) -0.003(2)
C11 0.036(4) 0.027(3) 0.017(3) -0.003(3) 0.002(3) -0.002(3)
C12 0.024(3) 0.019(3) 0.034(4) 0.002(3) 0.005(3) 0.004(2)
C13 0.028(4) 0.059(5) 0.027(3) -0.006(3) 0.007(3) 0.003(3)
C14 0.024(4) 0.094(6) 0.043(4) 0.000(4) 0.010(3) -0.002(4)
C15 0.027(4) 0.082(5) 0.035(4) -0.004(4) -0.001(3) 0.005(4)
C16 0.028(4) 0.058(4) 0.019(3) -0.001(3) 0.006(3) 0.000(3)
C17 0.024(3) 0.018(3) 0.019(3) 0.001(2) -0.004(2) -0.001(2)
C18 0.021(3) 0.008(3) 0.023(3) 0.002(2) 0.002(3) 0.000(2)
C19 0.018(3) 0.018(3) 0.027(3) 0.005(3) 0.006(3) -0.003(2)

loop_
_atom_type_symbol
_atom_type_description
_atom_type_scat_dispersion_real
_atom_type_scat_dispersion_imag
_atom_type_scat_source
C C 0.0033 0.0016 'International Tables Vol C Tables 4.2.6.8 and 6.1.1.4'
H H 0.0000 0.0000 'International Tables Vol C Tables 4.2.6.8 and 6.1.1.4'
O O 0.0106 0.0060 'International Tables Vol C Tables 4.2.6.8 and 6.1.1.4'
Ti Ti 0.2776 0.4457 'International Tables Vol C Tables 4.2.6.8 and 6.1.1.4'
Br Br -0.2901 2.4595 'International Tables Vol C Tables 4.2.6.8 and 6.1.1.4'

loop_
_geom_angle_atom_site_label_1
_geom_angle_atom_site_label_2
_geom_angle_atom_site_label_3
_geom_angle
_geom_angle_site_symmetry_3
O1 Ti1 C1 75.86(18) .
O1 Ti1 C5 95.51(19) .
C1 Ti1 C5 35.51(18) .
O1 Ti1 C2 95.12(18) .
C1 Ti1 C2 35.21(19) .
C5 Ti1 C2 59.3(2) .
O1 Ti1 C4 130.30(18) .
C1 Ti1 C4 58.32(19) .
C5 Ti1 C4 35.41(19) .
C2 Ti1 C4 58.5(2) .
O1 Ti1 C3 129.82(18) .
C1 Ti1 C3 57.99(19) .
C5 Ti1 C3 58.3(2) .
C2 Ti1 C3 35.26(18) .
C4 Ti1 C3 34.3(2) .
O1 Ti1 Br2 105.24(12) .
C1 Ti1 Br2 126.69(15) .
C5 Ti1 Br2 147.36(15) .
C2 Ti1 Br2 93.48(15) .
C4 Ti1 Br2 116.68(16) .
C3 Ti1 Br2 89.14(15) .
O1 Ti1 Br1 103.79(12) .
C1 Ti1 Br1 127.42(15) .
C5 Ti1 Br1 94.36(14) .
C2 Ti1 Br1 149.13(14) .
C4 Ti1 Br1 90.84(15) .
C3 Ti1 Br1 118.90(15) .
Br2 Ti1 Br1 104.54(5) .
C19 O1 Ti1 129.2(3) .
C2 C1 C5 110.5(5) .
C2 C1 C10 124.3(5) .
C5 C1 C10 124.0(5) .
C2 C1 Ti1 74.7(3) .
C5 C1 Ti1 73.5(3) .
C10 C1 Ti1 108.7(3) .
C1 C2 C3 105.9(5) .
C1 C2 C6 127.1(5) .
C3 C2 C6 127.0(5) .
C1 C2 Ti1 70.1(3) .
C3 C2 Ti1 73.5(3) .
C6 C2 Ti1 119.7(4) .
C4 C3 C2 109.0(5) .
C4 C3 C7 125.7(5) .
C2 C3 C7 125.1(5) .
C4 C3 Ti1 72.7(3) .
C2 C3 Ti1 71.3(3) .
C7 C3 Ti1 125.6(4) .
C3 C4 C5 108.0(5) .
C3 C4 C8 127.8(6) .
C5 C4 C8 124.1(6) .
C3 C4 Ti1 72.9(3) .
C5 C4 Ti1 70.3(3) .
C8 C4 Ti1 125.2(4) .
C1 C5 C4 106.6(5) .
C1 C5 C9 126.4(5) .
C4 C5 C9 127.0(5) .
C1 C5 Ti1 70.9(3) .
C4 C5 Ti1 74.3(3) .
C9 C5 Ti1 118.1(4) .
C2 C6 H6A 109.5 .
C2 C6 H6B 109.5 .
H6A C6 H6B 109.5 .
C2 C6 H6C 109.5 .
H6A C6 H6C 109.5 .
H6B C6 H6C 109.5 .
C3 C7 H7A 109.5 .
C3 C7 H7B 109.5 .
H7A C7 H7B 109.5 .
C3 C7 H7C 109.5 .
H7A C7 H7C 109.5 .
H7B C7 H7C 109.5 .
C4 C8 H8A 109.5 .
C4 C8 H8B 109.5 .
H8A C8 H8B 109.5 .
C4 C8 H8C 109.5 .
H8A C8 H8C 109.5 .
H8B C8 H8C 109.5 .
C5 C9 H9A 109.5 .
C5 C9 H9B 109.5 .
H9A C9 H9B 109.5 .
C5 C9 H9C 109.5 .
H9A C9 H9C 109.5 .
H9B C9 H9C 109.5 .
C11 C10 C19 119.6(5) .
C11 C10 C1 128.9(5) .
C19 C10 C1 111.4(5) .
C10 C11 C12 120.8(5) .
C10 C11 H11 119.6 .
C12 C11 H11 119.6 .
C13 C12 C11 122.1(5) .
C13 C12 C17 119.3(5) .
C11 C12 C17 118.5(5) .
C14 C13 C12 121.3(6) .
C14 C13 H13 119.3 .
C12 C13 H13 119.3 .
C13 C14 C15 120.3(6) .
C13 C14 H14 119.9 .
C15 C14 H14 119.9 .
C16 C15 C14 119.4(6) .
C16 C15 H15 120.3 .
C14 C15 H15 120.3 .
C15 C16 C17 122.6(6) .
C15 C16 H16 118.7 .
C17 C16 H16 118.7 .
C16 C17 C18 122.6(5) .
C16 C17 C12 117.0(5) .
C18 C17 C12 120.3(5) .
C19 C18 C17 118.5(5) .
C19 C18 C18 119.1(5) 7
C17 C18 C18 122.3(5) 7
C18 C19 O1 123.0(5) .
C18 C19 C10 122.2(5) .
O1 C19 C10 114.8(5) .

loop_
_geom_bond_atom_site_label_1
_geom_bond_atom_site_label_2
_geom_bond_distance
_geom_bond_site_symmetry_2
Ti1 O1 1.829(4) .
Ti1 C1 2.294(5) .
Ti1 C5 2.327(5) .
Ti1 C2 2.353(6) .
Ti1 C4 2.380(6) .
Ti1 C3 2.382(6) .
Ti1 Br2 2.3934(13) .
Ti1 Br1 2.4080(12) .
O1 C19 1.369(6) .
C1 C2 1.407(8) .
C1 C5 1.410(7) .
C1 C10 1.511(8) .
C2 C3 1.434(7) .
C2 C6 1.502(8) .
C3 C4 1.404(8) .
C3 C7 1.509(8) .
C4 C5 1.432(8) .
C4 C8 1.504(8) .
C5 C9 1.487(8) .
C6 H6A 0.9600 .
C6 H6B 0.9600 .
C6 H6C 0.9600 .
C7 H7A 0.9600 .
C7 H7B 0.9600 .
C7 H7C 0.9600 .
C8 H8A 0.9600 .
C8 H8B 0.9600 .
C8 H8C 0.9600 .
C9 H9A 0.9600 .
C9 H9B 0.9600 .
C9 H9C 0.9600 .
C10 C11 1.343(7) .
C10 C19 1.429(7) .
C11 C12 1.417(8) .
C11 H11 0.9300 .
C12 C13 1.399(8) .
C12 C17 1.424(7) .
C13 C14 1.354(9) .
C13 H13 0.9300 .
C14 C15 1.403(9) .
C14 H14 0.9300 .
C15 C16 1.353(8) .
C15 H15 0.9300 .
C16 C17 1.409(7) .
C16 H16 0.9300 .
C17 C18 1.409(7) .
C18 C19 1.353(7) .
C18 C18 1.513(10) 7
